data_1001151
loop_
_publ_author_name
'Bernigaud, G'
'Bernier, J C'
'Michel, A'

_publ_section_title
;
Evolution de l'ordre cristallographique dans les systemes Ta~2~ V O~6~ -
 V O~2~ et W V~2~ O~6~ - V O~2~
;
_journal_coden_ASTM RIHTAV
_journal_name_full
;
Revue Internationale des Hautes Temperatures et des Refractaires
;
_journal_page_first 261
_journal_page_last 268
_journal_volume 8
_journal_year 1971
_chemical_formula_structural 'Ta2 V O6'
_chemical_formula_sum 'O6 Ta2 V'
_chemical_name_systematic 'Ditantalum vanadium(II) oxide'
_space_group_IT_number 136
_symmetry_cell_setting tetragonal
_symmetry_Int_Tables_number 136
_symmetry_space_group_name_Hall '-P 4n 2n'
_symmetry_space_group_name_H-M 'P 42/m n m'
_cell_angle_alpha 90
_cell_angle_beta 90
_cell_angle_gamma 90
_cell_formula_units_Z 2
_cell_length_a 4.667
_cell_length_b 4.667
_cell_length_c 9.129
_cell_volume 198.8
_refine_ls_R_factor_all 0.062
_cod_database_code 1001151

loop_
_symmetry_equiv_pos_as_xyz
x,y,z
-x,-y,z
1/2+x,1/2-y,1/2+z
1/2-x,1/2+y,1/2+z
-x,-y,-z
x,y,-z
1/2-x,1/2+y,1/2-z
1/2+x,1/2-y,1/2-z
y,x,z
-y,-x,z
1/2-y,1/2+x,1/2+z
1/2+y,1/2-x,1/2+z
-y,-x,-z
y,x,-z
1/2+y,1/2-x,1/2-z
1/2-y,1/2+x,1/2-z

loop_
_atom_site_label
_atom_site_type_symbol
_atom_site_symmetry_multiplicity
_atom_site_Wyckoff_symbol
_atom_site_fract_x
_atom_site_fract_y
_atom_site_fract_z
_atom_site_occupancy
_atom_site_attached_hydrogens
_atom_site_calc_flag
Ta1 Ta5+ 4 e 0. 0. 0.33 1. 0 d
V1 V2+ 2 a 0. 0. 0. 1. 0 d
O1 O2- 4 f 0.302 0.302 0. 1. 0 d
O2 O2- 8 j 0.302 0.302 0.33 1. 0 d

loop_
_atom_type_symbol
_atom_type_oxidation_number
Ta5+ 5.000
V2+ 2.000
O2- -2.000
